data_4078575
loop_
_publ_author_name
'Xie, Liang'
'Hu, Hongfan'
'Cui, Chunming'

_publ_section_title
;
 Cyclopropanation and Isomerization Reactions of \b-Diketiminato Boron
 Complexes
;
_journal_issue 12
_journal_name_full Organometallics
_journal_page_first 4405
_journal_paper_doi 10.1021/om300337r
_journal_volume 31
_journal_year 2012
_chemical_formula_moiety 'C31 H47 B Cl N3'
_chemical_formula_sum 'C31 H47 B Cl N3'
_chemical_formula_weight 507.98
_chemical_name_systematic
; 
 ? 
;
_space_group_IT_number 14
_symmetry_cell_setting monoclinic
_symmetry_space_group_name_Hall '-P 2ybc'
_symmetry_space_group_name_H-M 'P 1 21/c 1'
_atom_sites_solution_hydrogens geom
_atom_sites_solution_primary direct
_atom_sites_solution_secondary difmap
_audit_creation_method SHELXL-97
_cell_angle_alpha 90.00
_cell_angle_beta 106.977(4)
_cell_angle_gamma 90.00
_cell_formula_units_Z 4
_cell_length_a 8.828(3)
_cell_length_b 41.132(13)
_cell_length_c 8.417(3)
_cell_measurement_reflns_used 8040
_cell_measurement_temperature 113(2)
_cell_measurement_theta_max 27.9
_cell_measurement_theta_min 2.0
_cell_volume 2923.1(17)
_computing_cell_refinement 'CrystalClear-SM Expert 2.0 r2'
_computing_data_collection 'CrystalClear-SM Expert 2.0 r2 (Rigaku, 2009)'
_computing_data_reduction 'CrystalClear-SM Expert 2.0 r2'
_computing_molecular_graphics 'Bruker SHELXTL'
_computing_publication_material 'Bruker SHELXTL'
_computing_structure_refinement 'SHELXL-97 (Sheldrick, 1997)'
_computing_structure_solution 'SHELXS-97 (Sheldrick, 1990)'
_diffrn_ambient_temperature 113(2)
_diffrn_detector_area_resol_mean 14.6
_diffrn_measured_fraction_theta_full 0.994
_diffrn_measured_fraction_theta_max 0.994
_diffrn_measurement_device_type 'Rigaku Saturn 724CCD camera'
_diffrn_measurement_method \w
_diffrn_radiation_monochromator Multilayer
_diffrn_radiation_source 'Rotating Anode'
_diffrn_radiation_type MoK\a
_diffrn_radiation_wavelength 0.71073
_diffrn_reflns_av_R_equivalents 0.0390
_diffrn_reflns_av_sigmaI/netI 0.0451
_diffrn_reflns_limit_h_max 11
_diffrn_reflns_limit_h_min -10
_diffrn_reflns_limit_k_max 54
_diffrn_reflns_limit_k_min -46
_diffrn_reflns_limit_l_max 11
_diffrn_reflns_limit_l_min -11
_diffrn_reflns_number 22593
_diffrn_reflns_theta_full 27.87
_diffrn_reflns_theta_max 27.87
_diffrn_reflns_theta_min 1.98
_diffrn_standards_decay_% 0
_diffrn_standards_interval_count 0
_diffrn_standards_interval_time 0
_diffrn_standards_number 0
_exptl_absorpt_coefficient_mu 0.155
_exptl_absorpt_correction_T_max 0.9727
_exptl_absorpt_correction_T_min 0.9668
_exptl_absorpt_correction_type multi-scan
_exptl_absorpt_process_details crystalclear
_exptl_crystal_colour colorless
_exptl_crystal_density_diffrn 1.154
_exptl_crystal_density_method 'not measured'
_exptl_crystal_description prism
_exptl_crystal_F_000 1104
_exptl_crystal_size_max 0.22
_exptl_crystal_size_mid 0.20
_exptl_crystal_size_min 0.18
_refine_diff_density_max 0.255
_refine_diff_density_min -0.232
_refine_diff_density_rms 0.048
_refine_ls_extinction_method none
_refine_ls_goodness_of_fit_ref 1.046
_refine_ls_hydrogen_treatment constr
_refine_ls_matrix_type full
_refine_ls_number_parameters 337
_refine_ls_number_reflns 6936
_refine_ls_number_restraints 0
_refine_ls_restrained_S_all 1.046
_refine_ls_R_factor_all 0.0546
_refine_ls_R_factor_gt 0.0436
_refine_ls_shift/su_max 0.001
_refine_ls_shift/su_mean 0.000
_refine_ls_structure_factor_coef Fsqd
_refine_ls_weighting_details 'calc w=1/[\s^2^(Fo^2^)+(0.0566P)^2^+0.0815P] where P=(Fo^2^+2Fc^2^)/3'
_refine_ls_weighting_scheme calc
_refine_ls_wR_factor_gt 0.1013
_refine_ls_wR_factor_ref 0.1068
_reflns_number_gt 5729
_reflns_number_total 6936
_reflns_threshold_expression >2sigma(I)
_cod_data_source_file om300337r_si_006.cif
_cod_data_source_block a
_cod_original_cell_volume 2923.2(16)
_cod_original_sg_symbol_H-M P2(1)/c
_cod_database_code 4078575

loop_
_symmetry_equiv_pos_as_xyz
'x, y, z'
'-x, y+1/2, -z+1/2'
'-x, -y, -z'
'x, -y-1/2, z-1/2'

loop_
_atom_site_label
_atom_site_type_symbol
_atom_site_fract_x
_atom_site_fract_y
_atom_site_fract_z
_atom_site_U_iso_or_equiv
_atom_site_adp_type
_atom_site_occupancy
_atom_site_symmetry_multiplicity
_atom_site_calc_flag
_atom_site_refinement_flags
B1 B 0.37673(16) 0.07543(4) 1.12588(18) 0.0161(3) Uani 1 1 d .
Cl1 Cl 0.58567(3) 0.069690(8) 1.23627(4) 0.02147(9) Uani 1 1 d .
N1 N 0.26699(12) 0.06468(3) 1.20501(13) 0.0176(2) Uani 1 1 d .
N2 N 0.33859(11) 0.08976(3) 0.96181(12) 0.0142(2) Uani 1 1 d .
N3 N 0.50419(12) 0.19879(3) 1.01041(13) 0.0192(2) Uani 1 1 d .
C1 C 0.10092(15) 0.07588(4) 1.15621(17) 0.0229(3) Uani 1 1 d .
H1A H 0.0873 0.0926 1.0686 0.027 Uiso 1 1 calc R
H1B H 0.0796 0.0864 1.2534 0.027 Uiso 1 1 calc R
C2 C -0.02137(16) 0.04921(4) 1.09242(19) 0.0302(3) Uani 1 1 d .
H2A H -0.0065 0.0397 0.9913 0.045 Uiso 1 1 calc R
H2B H -0.1280 0.0585 1.0674 0.045 Uiso 1 1 calc R
H2C H -0.0083 0.0323 1.1774 0.045 Uiso 1 1 calc R
C3 C 0.30939(16) 0.04422(4) 1.35601(16) 0.0226(3) Uani 1 1 d .
H3A H 0.2293 0.0476 1.4158 0.027 Uiso 1 1 calc R
H3B H 0.4127 0.0516 1.4298 0.027 Uiso 1 1 calc R
C4 C 0.32030(16) 0.00807(4) 1.32338(18) 0.0272(3) Uani 1 1 d .
H4A H 0.2203 0.0006 1.2463 0.041 Uiso 1 1 calc R
H4B H 0.3409 -0.0039 1.4282 0.041 Uiso 1 1 calc R
H4C H 0.4068 0.0042 1.2746 0.041 Uiso 1 1 calc R
C5 C 0.20540(13) 0.07733(3) 0.83129(15) 0.0143(3) Uani 1 1 d .
C6 C 0.07998(14) 0.09821(3) 0.74859(15) 0.0162(3) Uani 1 1 d .
C7 C -0.04419(14) 0.08556(3) 0.61926(16) 0.0194(3) Uani 1 1 d .
H7 H -0.1274 0.0996 0.5608 0.023 Uiso 1 1 calc R
C8 C -0.04841(14) 0.05311(3) 0.57474(16) 0.0204(3) Uani 1 1 d .
H8 H -0.1328 0.0450 0.4856 0.024 Uiso 1 1 calc R
C9 C 0.07168(14) 0.03251(3) 0.66151(16) 0.0184(3) Uani 1 1 d .
H9 H 0.0673 0.0101 0.6326 0.022 Uiso 1 1 calc R
C10 C 0.19953(14) 0.04402(3) 0.79103(15) 0.0155(3) Uani 1 1 d .
C11 C 0.07500(14) 0.13328(3) 0.79578(17) 0.0194(3) Uani 1 1 d .
H11A H 0.1467 0.1459 0.7501 0.029 Uiso 1 1 calc R
H11B H 0.1083 0.1353 0.9171 0.029 Uiso 1 1 calc R
H11C H -0.0332 0.1416 0.7510 0.029 Uiso 1 1 calc R
C12 C 0.32170(15) 0.01952(3) 0.88177(16) 0.0194(3) Uani 1 1 d .
H12A H 0.2880 0.0097 0.9720 0.029 Uiso 1 1 calc R
H12B H 0.4238 0.0304 0.9280 0.029 Uiso 1 1 calc R
H12C H 0.3326 0.0025 0.8042 0.029 Uiso 1 1 calc R
C13 C 0.43399(13) 0.11648(3) 0.92924(15) 0.0142(2) Uani 1 1 d .
C14 C 0.46415(13) 0.14028(3) 1.04375(15) 0.0156(3) Uani 1 1 d .
H14 H 0.4129 0.1366 1.1269 0.019 Uiso 1 1 calc R
C15 C 0.55875(14) 0.17132(3) 1.07342(15) 0.0162(3) Uani 1 1 d .
C16 C 0.49779(14) 0.11314(3) 0.77722(15) 0.0172(3) Uani 1 1 d .
C17 C 0.37420(15) 0.12308(4) 0.61238(16) 0.0223(3) Uani 1 1 d .
H17A H 0.3406 0.1456 0.6208 0.033 Uiso 1 1 calc R
H17B H 0.2821 0.1086 0.5911 0.033 Uiso 1 1 calc R
H17C H 0.4216 0.1213 0.5210 0.033 Uiso 1 1 calc R
C18 C 0.64519(16) 0.13437(4) 0.79711(17) 0.0238(3) Uani 1 1 d .
H18A H 0.7328 0.1259 0.8882 0.036 Uiso 1 1 calc R
H18B H 0.6218 0.1568 0.8220 0.036 Uiso 1 1 calc R
H18C H 0.6751 0.1340 0.6938 0.036 Uiso 1 1 calc R
C19 C 0.54980(15) 0.07786(3) 0.76251(17) 0.0213(3) Uani 1 1 d .
H19A H 0.6067 0.0767 0.6787 0.032 Uiso 1 1 calc R
H19B H 0.4562 0.0638 0.7295 0.032 Uiso 1 1 calc R
H19C H 0.6196 0.0706 0.8700 0.032 Uiso 1 1 calc R
C20 C 0.71661(14) 0.17206(3) 1.21497(16) 0.0191(3) Uani 1 1 d .
C21 C 0.79479(16) 0.20555(4) 1.22432(19) 0.0297(3) Uani 1 1 d .
H21A H 0.8976 0.2053 1.3098 0.045 Uiso 1 1 calc R
H21B H 0.7266 0.2220 1.2526 0.045 Uiso 1 1 calc R
H21C H 0.8102 0.2108 1.1165 0.045 Uiso 1 1 calc R
C22 C 0.67459(17) 0.16564(4) 1.37694(18) 0.0307(4) Uani 1 1 d .
H22A H 0.7700 0.1678 1.4716 0.046 Uiso 1 1 calc R
H22B H 0.6320 0.1436 1.3748 0.046 Uiso 1 1 calc R
H22C H 0.5950 0.1814 1.3877 0.046 Uiso 1 1 calc R
C23 C 0.83646(16) 0.14597(4) 1.19980(18) 0.0272(3) Uani 1 1 d .
H23A H 0.8781 0.1514 1.1072 0.041 Uiso 1 1 calc R
H23B H 0.7838 0.1248 1.1794 0.041 Uiso 1 1 calc R
H23C H 0.9238 0.1451 1.3031 0.041 Uiso 1 1 calc R
C24 C 0.34784(15) 0.20341(3) 0.90326(16) 0.0201(3) Uani 1 1 d .
C25 C 0.32782(16) 0.21241(3) 0.73694(17) 0.0242(3) Uani 1 1 d .
C26 C 0.17472(18) 0.21897(4) 0.63550(19) 0.0299(3) Uani 1 1 d .
H26 H 0.1587 0.2237 0.5213 0.036 Uiso 1 1 calc R
C27 C 0.04602(18) 0.21870(4) 0.69773(19) 0.0312(3) Uani 1 1 d .
H27 H -0.0572 0.2232 0.6270 0.037 Uiso 1 1 calc R
C28 C 0.06922(16) 0.21183(4) 0.86426(19) 0.0283(3) Uani 1 1 d .
H28 H -0.0188 0.2125 0.9076 0.034 Uiso 1 1 calc R
C29 C 0.21833(16) 0.20402(3) 0.96982(18) 0.0226(3) Uani 1 1 d .
C30 C 0.46796(18) 0.21633(4) 0.67072(19) 0.0322(3) Uani 1 1 d .
H30A H 0.4867 0.1959 0.6195 0.048 Uiso 1 1 calc R
H30B H 0.5620 0.2219 0.7621 0.048 Uiso 1 1 calc R
H30C H 0.4464 0.2337 0.5875 0.048 Uiso 1 1 calc R
C31 C 0.23933(17) 0.19783(4) 1.15150(19) 0.0282(3) Uani 1 1 d .
H31A H 0.1497 0.2071 1.1824 0.042 Uiso 1 1 calc R
H31B H 0.3379 0.2080 1.2180 0.042 Uiso 1 1 calc R
H31C H 0.2441 0.1744 1.1722 0.042 Uiso 1 1 calc R

loop_
_atom_site_aniso_label
_atom_site_aniso_U_11
_atom_site_aniso_U_22
_atom_site_aniso_U_33
_atom_site_aniso_U_23
_atom_site_aniso_U_13
_atom_site_aniso_U_12
B1 0.0164(6) 0.0134(7) 0.0169(7) -0.0023(5) 0.0023(5) -0.0006(5)
Cl1 0.01601(15) 0.02254(19) 0.02203(17) 0.00439(13) -0.00044(12) -0.00020(12)
N1 0.0170(5) 0.0207(6) 0.0150(5) 0.0020(4) 0.0042(4) 0.0006(4)
N2 0.0134(5) 0.0133(6) 0.0149(5) -0.0007(4) 0.0028(4) -0.0015(4)
N3 0.0224(5) 0.0168(6) 0.0182(6) -0.0001(4) 0.0057(4) -0.0016(4)
C1 0.0202(6) 0.0279(8) 0.0227(7) 0.0025(6) 0.0098(5) 0.0037(5)
C2 0.0171(6) 0.0396(10) 0.0335(8) 0.0059(7) 0.0069(6) -0.0023(6)
C3 0.0231(6) 0.0285(8) 0.0160(7) 0.0037(6) 0.0054(5) -0.0021(6)
C4 0.0262(7) 0.0274(9) 0.0251(7) 0.0096(6) 0.0030(6) -0.0009(6)
C5 0.0136(5) 0.0161(7) 0.0131(6) 0.0004(5) 0.0037(4) -0.0012(5)
C6 0.0153(6) 0.0158(7) 0.0180(6) 0.0014(5) 0.0054(5) -0.0012(5)
C7 0.0144(6) 0.0217(7) 0.0200(7) 0.0032(5) 0.0018(5) 0.0017(5)
C8 0.0166(6) 0.0241(8) 0.0172(7) -0.0008(5) 0.0001(5) -0.0030(5)
C9 0.0218(6) 0.0157(7) 0.0178(6) -0.0027(5) 0.0059(5) -0.0031(5)
C10 0.0160(6) 0.0162(7) 0.0146(6) -0.0004(5) 0.0049(5) -0.0005(5)
C11 0.0152(6) 0.0161(7) 0.0255(7) 0.0012(5) 0.0039(5) 0.0014(5)
C12 0.0215(6) 0.0147(7) 0.0200(7) -0.0008(5) 0.0029(5) 0.0025(5)
C13 0.0114(5) 0.0142(6) 0.0163(6) 0.0026(5) 0.0031(5) 0.0010(4)
C14 0.0141(5) 0.0159(7) 0.0168(6) 0.0021(5) 0.0047(5) -0.0004(5)
C15 0.0184(6) 0.0160(7) 0.0155(6) -0.0031(5) 0.0070(5) -0.0026(5)
C16 0.0173(6) 0.0193(7) 0.0155(6) -0.0016(5) 0.0056(5) -0.0015(5)
C17 0.0223(6) 0.0279(8) 0.0169(7) 0.0027(6) 0.0059(5) -0.0013(6)
C18 0.0235(7) 0.0280(8) 0.0229(7) -0.0041(6) 0.0112(6) -0.0068(6)
C19 0.0202(6) 0.0244(8) 0.0208(7) -0.0037(6) 0.0082(5) 0.0009(5)
C20 0.0180(6) 0.0201(7) 0.0176(6) -0.0016(5) 0.0027(5) -0.0031(5)
C21 0.0241(7) 0.0247(8) 0.0346(9) -0.0031(6) -0.0006(6) -0.0079(6)
C22 0.0245(7) 0.0465(11) 0.0195(7) 0.0001(7) 0.0039(6) -0.0040(7)
C23 0.0198(7) 0.0283(9) 0.0292(8) -0.0038(6) 0.0000(6) 0.0013(6)
C24 0.0243(6) 0.0098(6) 0.0233(7) -0.0010(5) 0.0025(5) -0.0007(5)
C25 0.0332(7) 0.0127(7) 0.0235(7) 0.0009(5) 0.0034(6) 0.0003(6)
C26 0.0418(8) 0.0166(8) 0.0237(7) 0.0006(6) -0.0024(6) 0.0019(6)
C27 0.0301(7) 0.0164(8) 0.0369(9) -0.0032(6) -0.0061(6) 0.0051(6)
C28 0.0244(7) 0.0188(8) 0.0381(9) -0.0064(6) 0.0033(6) 0.0033(6)
C29 0.0253(7) 0.0140(7) 0.0266(7) -0.0033(5) 0.0047(6) 0.0013(5)
C30 0.0428(9) 0.0251(9) 0.0295(8) 0.0075(7) 0.0119(7) -0.0004(7)
C31 0.0271(7) 0.0266(9) 0.0325(8) -0.0011(6) 0.0113(6) 0.0049(6)

loop_
_atom_type_symbol
_atom_type_description
_atom_type_scat_dispersion_real
_atom_type_scat_dispersion_imag
_atom_type_scat_source
C C 0.0033 0.0016 'International Tables Vol C Tables 4.2.6.8 and 6.1.1.4'
H H 0.0000 0.0000 'International Tables Vol C Tables 4.2.6.8 and 6.1.1.4'
B B 0.0013 0.0007 'International Tables Vol C Tables 4.2.6.8 and 6.1.1.4'
N N 0.0061 0.0033 'International Tables Vol C Tables 4.2.6.8 and 6.1.1.4'
Cl Cl 0.1484 0.1585 'International Tables Vol C Tables 4.2.6.8 and 6.1.1.4'

loop_
_geom_angle_atom_site_label_1
_geom_angle_atom_site_label_2
_geom_angle_atom_site_label_3
_geom_angle
N1 B1 N2 125.64(11)
N1 B1 Cl1 117.07(10)
N2 B1 Cl1 117.26(9)
B1 N1 C1 122.59(11)
B1 N1 C3 123.57(11)
C1 N1 C3 113.48(10)
C5 N2 B1 119.41(10)
C5 N2 C13 120.60(10)
B1 N2 C13 119.99(10)
C15 N3 C24 123.91(11)
N1 C1 C2 114.67(12)
N1 C1 H1A 108.6
C2 C1 H1A 108.6
N1 C1 H1B 108.6
C2 C1 H1B 108.6
H1A C1 H1B 107.6
C1 C2 H2A 109.5
C1 C2 H2B 109.5
H2A C2 H2B 109.5
C1 C2 H2C 109.5
H2A C2 H2C 109.5
H2B C2 H2C 109.5
N1 C3 C4 114.51(11)
N1 C3 H3A 108.6
C4 C3 H3A 108.6
N1 C3 H3B 108.6
C4 C3 H3B 108.6
H3A C3 H3B 107.6
C3 C4 H4A 109.5
C3 C4 H4B 109.5
H4A C4 H4B 109.5
C3 C4 H4C 109.5
H4A C4 H4C 109.5
H4B C4 H4C 109.5
C10 C5 C6 120.26(11)
C10 C5 N2 119.38(11)
C6 C5 N2 120.33(12)
C7 C6 C5 118.68(12)
C7 C6 C11 119.10(11)
C5 C6 C11 122.21(11)
C8 C7 C6 121.47(12)
C8 C7 H7 119.3
C6 C7 H7 119.3
C9 C8 C7 119.38(12)
C9 C8 H8 120.3
C7 C8 H8 120.3
C8 C9 C10 121.41(13)
C8 C9 H9 119.3
C10 C9 H9 119.3
C9 C10 C5 118.68(11)
C9 C10 C12 117.48(12)
C5 C10 C12 123.83(11)
C6 C11 H11A 109.5
C6 C11 H11B 109.5
H11A C11 H11B 109.5
C6 C11 H11C 109.5
H11A C11 H11C 109.5
H11B C11 H11C 109.5
C10 C12 H12A 109.5
C10 C12 H12B 109.5
H12A C12 H12B 109.5
C10 C12 H12C 109.5
H12A C12 H12C 109.5
H12B C12 H12C 109.5
C14 C13 N2 114.72(11)
C14 C13 C16 127.84(11)
N2 C13 C16 117.28(11)
C13 C14 C15 136.07(11)
C13 C14 H14 112.0
C15 C14 H14 112.0
N3 C15 C14 123.77(11)
N3 C15 C20 116.55(11)
C14 C15 C20 118.40(11)
C18 C16 C19 106.39(11)
C18 C16 C13 111.16(11)
C19 C16 C13 109.85(10)
C18 C16 C17 107.48(11)
C19 C16 C17 109.01(11)
C13 C16 C17 112.72(10)
C16 C17 H17A 109.5
C16 C17 H17B 109.5
H17A C17 H17B 109.5
C16 C17 H17C 109.5
H17A C17 H17C 109.5
H17B C17 H17C 109.5
C16 C18 H18A 109.5
C16 C18 H18B 109.5
H18A C18 H18B 109.5
C16 C18 H18C 109.5
H18A C18 H18C 109.5
H18B C18 H18C 109.5
C16 C19 H19A 109.5
C16 C19 H19B 109.5
H19A C19 H19B 109.5
C16 C19 H19C 109.5
H19A C19 H19C 109.5
H19B C19 H19C 109.5
C21 C20 C23 108.73(11)
C21 C20 C22 109.31(12)
C23 C20 C22 107.69(12)
C21 C20 C15 110.37(11)
C23 C20 C15 114.15(11)
C22 C20 C15 106.47(10)
C20 C21 H21A 109.5
C20 C21 H21B 109.5
H21A C21 H21B 109.5
C20 C21 H21C 109.5
H21A C21 H21C 109.5
H21B C21 H21C 109.5
C20 C22 H22A 109.5
C20 C22 H22B 109.5
H22A C22 H22B 109.5
C20 C22 H22C 109.5
H22A C22 H22C 109.5
H22B C22 H22C 109.5
C20 C23 H23A 109.5
C20 C23 H23B 109.5
H23A C23 H23B 109.5
C20 C23 H23C 109.5
H23A C23 H23C 109.5
H23B C23 H23C 109.5
C25 C24 C29 120.55(12)
C25 C24 N3 118.80(11)
C29 C24 N3 119.88(12)
C26 C25 C24 118.44(13)
C26 C25 C30 120.34(13)
C24 C25 C30 121.17(12)
C27 C26 C25 121.44(14)
C27 C26 H26 119.3
C25 C26 H26 119.3
C28 C27 C26 119.33(13)
C28 C27 H27 120.3
C26 C27 H27 120.3
C27 C28 C29 121.68(14)
C27 C28 H28 119.2
C29 C28 H28 119.2
C28 C29 C24 118.31(13)
C28 C29 C31 119.95(12)
C24 C29 C31 121.69(12)
C25 C30 H30A 109.5
C25 C30 H30B 109.5
H30A C30 H30B 109.5
C25 C30 H30C 109.5
H30A C30 H30C 109.5
H30B C30 H30C 109.5
C29 C31 H31A 109.5
C29 C31 H31B 109.5
H31A C31 H31B 109.5
C29 C31 H31C 109.5
H31A C31 H31C 109.5
H31B C31 H31C 109.5

loop_
_geom_bond_atom_site_label_1
_geom_bond_atom_site_label_2
_geom_bond_distance
B1 N1 1.3980(17)
B1 N2 1.4480(18)
B1 Cl1 1.8222(15)
N1 C1 1.4760(16)
N1 C3 1.4784(17)
N2 C5 1.4479(15)
N2 C13 1.4582(16)
N3 C15 1.2808(17)
N3 C24 1.4240(17)
C1 C2 1.523(2)
C1 H1A 0.9900
C1 H1B 0.9900
C2 H2A 0.9800
C2 H2B 0.9800
C2 H2C 0.9800
C3 C4 1.520(2)
C3 H3A 0.9900
C3 H3B 0.9900
C4 H4A 0.9800
C4 H4B 0.9800
C4 H4C 0.9800
C5 C10 1.4088(18)
C5 C6 1.4134(17)
C6 C7 1.4002(18)
C6 C11 1.5005(19)
C7 C8 1.384(2)
C7 H7 0.9500
C8 C9 1.3866(18)
C8 H8 0.9500
C9 C10 1.4028(17)
C9 H9 0.9500
C10 C12 1.5104(18)
C11 H11A 0.9800
C11 H11B 0.9800
C11 H11C 0.9800
C12 H12A 0.9800
C12 H12B 0.9800
C12 H12C 0.9800
C13 C14 1.3449(18)
C13 C16 1.5473(18)
C14 C15 1.5060(18)
C14 H14 0.9500
C15 C20 1.5469(17)
C16 C18 1.5351(18)
C16 C19 1.5379(19)
C16 C17 1.5487(18)
C17 H17A 0.9800
C17 H17B 0.9800
C17 H17C 0.9800
C18 H18A 0.9800
C18 H18B 0.9800
C18 H18C 0.9800
C19 H19A 0.9800
C19 H19B 0.9800
C19 H19C 0.9800
C20 C21 1.532(2)
C20 C23 1.5382(19)
C20 C22 1.537(2)
C21 H21A 0.9800
C21 H21B 0.9800
C21 H21C 0.9800
C22 H22A 0.9800
C22 H22B 0.9800
C22 H22C 0.9800
C23 H23A 0.9800
C23 H23B 0.9800
C23 H23C 0.9800
C24 C25 1.4084(19)
C24 C29 1.4127(19)
C25 C26 1.398(2)
C25 C30 1.507(2)
C26 C27 1.383(2)
C26 H26 0.9500
C27 C28 1.385(2)
C27 H27 0.9500
C28 C29 1.3936(19)
C28 H28 0.9500
C29 C31 1.507(2)
C30 H30A 0.9800
C30 H30B 0.9800
C30 H30C 0.9800
C31 H31A 0.9800
C31 H31B 0.9800
C31 H31C 0.9800

loop_
_geom_torsion_atom_site_label_1
_geom_torsion_atom_site_label_2
_geom_torsion_atom_site_label_3
_geom_torsion_atom_site_label_4
_geom_torsion
N2 B1 N1 C1 -20.4(2)
Cl1 B1 N1 C1 161.75(10)
N2 B1 N1 C3 166.88(13)
Cl1 B1 N1 C3 -11.01(18)
N1 B1 N2 C5 -37.90(19)
Cl1 B1 N2 C5 139.98(10)
N1 B1 N2 C13 142.08(13)
Cl1 B1 N2 C13 -40.04(15)
B1 N1 C1 C2 117.51(14)
C3 N1 C1 C2 -69.07(15)
B1 N1 C3 C4 -82.79(16)
C1 N1 C3 C4 103.87(13)
B1 N2 C5 C10 -55.91(15)
C13 N2 C5 C10 124.11(12)
B1 N2 C5 C6 122.10(13)
C13 N2 C5 C6 -57.88(15)
C10 C5 C6 C7 -4.13(17)
N2 C5 C6 C7 177.87(10)
C10 C5 C6 C11 175.34(11)
N2 C5 C6 C11 -2.66(17)
C5 C6 C7 C8 1.87(18)
C11 C6 C7 C8 -177.61(12)
C6 C7 C8 C9 0.94(19)
C7 C8 C9 C10 -1.55(19)
C8 C9 C10 C5 -0.69(18)
C8 C9 C10 C12 178.06(11)
C6 C5 C10 C9 3.54(17)
N2 C5 C10 C9 -178.44(10)
C6 C5 C10 C12 -175.12(11)
N2 C5 C10 C12 2.90(17)
C5 N2 C13 C14 133.17(12)
B1 N2 C13 C14 -46.81(15)
C5 N2 C13 C16 -51.04(15)
B1 N2 C13 C16 128.98(12)
N2 C13 C14 C15 176.70(13)
C16 C13 C14 C15 1.4(2)
C24 N3 C15 C14 -0.58(19)
C24 N3 C15 C20 -167.38(11)
C13 C14 C15 N3 87.34(19)
C13 C14 C15 C20 -106.09(17)
C14 C13 C16 C18 18.61(18)
N2 C13 C16 C18 -156.54(11)
C14 C13 C16 C19 136.09(13)
N2 C13 C16 C19 -39.06(14)
C14 C13 C16 C17 -102.15(15)
N2 C13 C16 C17 82.70(14)
N3 C15 C20 C21 -12.75(15)
C14 C15 C20 C21 179.72(11)
N3 C15 C20 C23 -135.55(13)
C14 C15 C20 C23 56.91(15)
N3 C15 C20 C22 105.77(13)
C14 C15 C20 C22 -61.76(15)
C15 N3 C24 C25 -114.14(15)
C15 N3 C24 C29 75.81(17)
C29 C24 C25 C26 -5.9(2)
N3 C24 C25 C26 -175.87(12)
C29 C24 C25 C30 171.51(13)
N3 C24 C25 C30 1.5(2)
C24 C25 C26 C27 3.9(2)
C30 C25 C26 C27 -173.49(14)
C25 C26 C27 C28 0.1(2)
C26 C27 C28 C29 -2.3(2)
C27 C28 C29 C24 0.4(2)
C27 C28 C29 C31 177.91(14)
C25 C24 C29 C28 3.8(2)
N3 C24 C29 C28 173.66(12)
C25 C24 C29 C31 -173.70(13)
N3 C24 C29 C31 -3.8(2)

loop_
_cod_related_entry_id
_cod_related_entry_database
_cod_related_entry_code
1 ChemSpider 30659837
